data_1100504
loop_
_publ_author_name
'Scheschkewitz, David'
'Menzel, Matthias'
'Hofmann, Matthias'
'Schleyer, Paul Ragu\'e'
'Geiseler, Gertraud'
'Massa, Werner'
'Harms, Klaus'
'Berndt, Armin'

_publ_section_title
;
 A Five-Membered Ring with Three Negative Charges and Solvent-Free
 Lithium Counterions
;
_journal_coden_ASTM ACIEF5
_journal_issue 19
_journal_name_full 'Angewandte Chemie, International Edition'
_journal_page_first 2936
_journal_page_last 2939
_journal_paper_doi 10.1002/(sici)1521-3773(19991004)38:19<2936::aid-anie2936>3.0.co;2-9
_journal_volume 38
_journal_year 1999
_chemical_formula_sum 'C36 H61 B2 Li3 O Si2'
_space_group_IT_number 62
_symmetry_cell_setting orthorhombic
_symmetry_Int_Tables_number 62
_symmetry_space_group_name_Hall '-P 2ac 2n'
_symmetry_space_group_name_H-M 'P n m a'
_cell_angle_alpha 90
_cell_angle_beta 90
_cell_angle_gamma 90
_cell_formula_units_Z 4
_cell_length_a 13.9028(9)
_cell_length_b 15.9059(9)
_cell_length_c 17.6689(14)
_cod_original_formula_sum 'C36 H61 B2 Li3 O1 Si2'
_cod_database_code 1100504

loop_
_symmetry_equiv_pos_site_id
_symmetry_equiv_pos_as_xyz
1 x,y,z
2 1/2+x,y,1/2-z
3 x,1/2-y,z
4 1/2-x,1/2+y,1/2+z
5 -x,-y,-z
6 -1/2-x,-y,-1/2+z
7 -x,-1/2+y,-z
8 -1/2+x,-1/2-y,-1/2-z

loop_
_atom_site_label
_atom_site_type_symbol
_atom_site_fract_x
_atom_site_fract_y
_atom_site_fract_z
Li1 Li 0.6691(3) 0.3553(3) 0.4759(2)
Li2 Li 0.8713(4) 0.25000 0.5630(3)
B1 B 0.7701(2) 0.25000 0.46534(18)
B2 B 0.7119(2) 0.25000 0.54954(18)
Si1 Si 0.43569(4) 0.35313(4) 0.39566(3)
C1 C 0.6046(2) 0.25000 0.52529(16)
C2 C 0.5939(2) 0.25000 0.44420(16)
C3 C 0.6866(2) 0.25000 0.40776(15)
C4 C 0.5203(3) 0.25000 0.57896(18)
H1 H 0.54350 0.25000 0.63130
H2 H 0.48120 0.30030 0.57010
H3? H 0.46040 0.25000 0.54970
H4? H 0.52270 0.30030 0.61090
C5 C 0.5011(2) 0.25000 0.39710(18)
H5 H 0.523(2) 0.25000 0.337(2)
C6 C 0.6975(3) 0.25000 0.3227(2)
H6 H 0.780(4) 0.25000 0.307(3)
H7 H 0.664(3) 0.311(2) 0.300(2)
C7 C 0.5278(3) 0.4380(2) 0.4072(3)
H8 H 0.500(3) 0.484(3) 0.392(2)
H9 H 0.579(3) 0.421(2) 0.375(2)
H10 H 0.543(3) 0.437(2) 0.463(2)
C8 C 0.3412(2) 0.3716(2) 0.46822(17)
H11 H 0.29190 0.32780 0.46430
H12 H 0.31170 0.42680 0.45990
H13 H 0.37030 0.36990 0.51870
C9 C 0.3768(3) 0.3665(2) 0.30202(15)
H14 H 0.32840 0.32240 0.29500
H15 H 0.42530 0.36250 0.26190
H16 H 0.34570 0.42170 0.29980
C10 C 0.8801(2) 0.25000 0.43360(16)
C11 C 0.92877(16) 0.32576(15) 0.41707(13)
C12 C 1.02178(17) 0.32559(17) 0.38576(14)
C13 C 1.0657(2) 0.25000 0.37087(19)
H17 H 1.13440 0.25000 0.35120
C14 C 0.8799(2) 0.4097(2) 0.4296(2)
H18 H 0.85930 0.43290 0.38080
H19 H 0.92510 0.44870 0.45380
H20 H 0.82370 0.40200 0.46230
C15 C 1.0740(2) 0.4065(2) 0.3673(2)
H21 H 1.13600 0.39340 0.34360
H22 H 1.08490 0.43850 0.41390
H23 H 1.03500 0.44010 0.33230
C16 C 0.7408(2) 0.25000 0.63829(15)
C17 C 0.75474(17) 0.32565(16) 0.67862(12)
C18 C 0.78378(18) 0.32568(18) 0.75483(13)
C19 C 0.7979(2) 0.25000 0.79026(19)
H24 H 0.821(3) 0.25000 0.841(2)
C20 C 0.7347(3) 0.4089(2) 0.64033(16)
H25 H 0.78540 0.42070 0.60330
H26 H 0.73330 0.45370 0.67840
H27 H 0.67240 0.40620 0.61450
C21 C 0.7999(3) 0.4073(2) 0.79773(17)
H28 H 0.82110 0.39470 0.84940
H29 H 0.73970 0.43930 0.79950
H30 H 0.84930 0.44060 0.77190
O1 O 0.9920(2) 0.26400 0.61121(19)
C22 C 1.0787(4) 0.25000 0.5813(4)
C23 C 1.0318(6) 0.3724(6) 0.7066(5)
C24 C 1.084(3) 0.3650(9) 0.5829(11)
C25 C 1.0177(15) 0.3620(6) 0.6261(15)
C26? C 1.0156(7) 0.2820(8) 0.6893(5)
Li1B Li 0.6691(3) 0.1447(3) 0.4759(2)
C7B C 0.5278(3) 0.0620(2) 0.4072(3)
Si1B Si 0.43569(4) 0.14687(4) 0.39566(3)
H7B H 0.664(3) 0.189(2) 0.300(2)
C12B C 1.02178(17) 0.17441(17) 0.38576(14)
C11B C 0.92877(16) 0.17424(15) 0.41707(13)
C14B C 0.8799(2) 0.0903(2) 0.4296(2)
H18B H 0.85930 0.06710 0.38080
H19B H 0.92510 0.05130 0.45380
H20B H 0.82370 0.09800 0.46230
C15B C 1.0740(2) 0.0935(2) 0.3673(2)
H21B H 1.13600 0.10660 0.34360
H22B H 1.08490 0.06150 0.41390
H23B H 1.03500 0.05990 0.33230
O1B O 0.9920(2) 0.23600 0.61121(19)
C24B C 1.084(3) 0.1350(9) 0.5829(11)
C25B C 1.0177(15) 0.1380(6) 0.6261(15)
C23B C 1.0318(6) 0.1276(6) 0.7066(5)
C18B C 0.78378(18) 0.17432(18) 0.75483(13)
C17B C 0.75474(17) 0.17435(16) 0.67862(12)
C21B C 0.7999(3) 0.0927(2) 0.79773(17)
H28B H 0.82110 0.10530 0.84940
H29B H 0.73970 0.06070 0.79950
H30B H 0.84930 0.05940 0.77190
C20B C 0.7347(3) 0.0911(2) 0.64033(16)
H25B H 0.78540 0.07930 0.60330
H26B H 0.73330 0.04630 0.67840
H27B H 0.67240 0.09380 0.61450
H2B H 0.48120 0.19970 0.57010
C8B C 0.3412(2) 0.1284(2) 0.46822(17)
H11B H 0.29190 0.17220 0.46430
H12B H 0.31170 0.07320 0.45990
H13B H 0.37030 0.13010 0.51870
C9B C 0.3768(3) 0.1335(2) 0.30202(15)
H14B H 0.32840 0.17760 0.29500
H15B H 0.42530 0.13750 0.26190
H16B H 0.34570 0.07830 0.29980
H8B H 0.500(3) 0.016(3) 0.392(2)
H9B H 0.579(3) 0.079(2) 0.375(2)
H10B H 0.543(3) 0.063(2) 0.463(2)

loop_
_atom_type_symbol
_atom_type_radius_bond
C 0.79
H 0.33
B 0.83
Li 1.47
O 0.68
Si 1.20
